data_7053412
loop_
_publ_author_name
'Sun, Baiwang'
'Chen, Xiaodan'
'Li, Zhongshu'
'Zhang, Lei'
'Zhao, Qihua'

_publ_section_title
;
 A novel large Ni-azido circle with tridentate (NNO) Schiff base
 co-ligands: hexagonal structure and ferromagnetic properties
;
_journal_issue 2
_journal_name_full 'New Journal of Chemistry'
_journal_page_first 190
_journal_paper_doi 10.1039/b9nj00646j
_journal_volume 34
_journal_year 2010
_chemical_formula_moiety 'C78 H80 N30 Ni6 O13'
_chemical_formula_sum 'C78 H80 N30 Ni6 O13'
_chemical_formula_weight 1997.98
_chemical_name_systematic
;
?
;
_space_group_IT_number 61
_symmetry_cell_setting orthorhombic
_symmetry_space_group_name_Hall '-P 2ac 2ab'
_symmetry_space_group_name_H-M 'P b c a'
_atom_sites_solution_hydrogens geom
_atom_sites_solution_primary direct
_atom_sites_solution_secondary difmap
_audit_creation_method SHELXL-97
_cell_angle_alpha 90.00
_cell_angle_beta 90.00
_cell_angle_gamma 90.00
_cell_formula_units_Z 4
_cell_length_a 16.860(3)
_cell_length_b 22.734(5)
_cell_length_c 23.243(5)
_cell_measurement_reflns_used 57757
_cell_measurement_temperature 293(2)
_cell_measurement_theta_max 27.485
_cell_measurement_theta_min 3.008
_cell_volume 8909(3)
_computing_cell_refinement CrystalClear
_computing_data_collection 'CrystalClear (Rigaku, 2005)'
_computing_data_reduction CrystalClear
_computing_molecular_graphics 'SHELXTL (Sheldrick, 2008)'
_computing_publication_material SHELXL-97
_computing_structure_refinement 'SHELXL-97 (Sheldrick,2008)'
_computing_structure_solution 'SHELXS-97 (Sheldrick, 2008)'
_diffrn_ambient_temperature 293(2)
_diffrn_detector_area_resol_mean 8.192
_diffrn_measured_fraction_theta_full 0.998
_diffrn_measured_fraction_theta_max 0.998
_diffrn_measurement_device_type 'Rigaku, SCXmini'
_diffrn_measurement_method '\w scans'
_diffrn_radiation_monochromator graphite
_diffrn_radiation_source 'fine-focus sealed tube'
_diffrn_radiation_type MoK\a
_diffrn_radiation_wavelength 0.71073
_diffrn_reflns_av_R_equivalents 0.0961
_diffrn_reflns_av_sigmaI/netI 0.0498
_diffrn_reflns_limit_h_max 20
_diffrn_reflns_limit_h_min -20
_diffrn_reflns_limit_k_max 27
_diffrn_reflns_limit_k_min -27
_diffrn_reflns_limit_l_max 27
_diffrn_reflns_limit_l_min -27
_diffrn_reflns_number 70062
_diffrn_reflns_theta_full 25.00
_diffrn_reflns_theta_max 25.00
_diffrn_reflns_theta_min 3.01
_exptl_absorpt_coefficient_mu 1.319
_exptl_absorpt_correction_T_max 0.763
_exptl_absorpt_correction_T_min 0.622
_exptl_absorpt_correction_type multi-scan
_exptl_absorpt_process_details 'CrystalClear (Rigaku, 2005)'
_exptl_crystal_colour Blue
_exptl_crystal_density_diffrn 1.490
_exptl_crystal_density_method 'not measured'
_exptl_crystal_description Prism
_exptl_crystal_F_000 4120
_exptl_crystal_size_max 0.6
_exptl_crystal_size_mid 0.3
_exptl_crystal_size_min 0.2
_refine_diff_density_max 0.607
_refine_diff_density_min -0.290
_refine_diff_density_rms 0.074
_refine_ls_extinction_method none
_refine_ls_goodness_of_fit_ref 1.099
_refine_ls_hydrogen_treatment constr
_refine_ls_matrix_type full
_refine_ls_number_parameters 587
_refine_ls_number_reflns 7825
_refine_ls_number_restraints 0
_refine_ls_restrained_S_all 1.099
_refine_ls_R_factor_all 0.0839
_refine_ls_R_factor_gt 0.0558
_refine_ls_shift/su_max 0.001
_refine_ls_shift/su_mean 0.000
_refine_ls_structure_factor_coef Fsqd
_refine_ls_weighting_details 'calc w=1/[\s^2^(Fo^2^)+(0.0531P)^2^+8.0493P] where P=(Fo^2^+2Fc^2^)/3'
_refine_ls_weighting_scheme calc
_refine_ls_wR_factor_gt 0.1217
_refine_ls_wR_factor_ref 0.1314
_reflns_number_gt 5678
_reflns_number_total 7825
_reflns_threshold_expression >2sigma(I)
_cod_data_source_file b9nj00646j.txt
_cod_data_source_block 1
_cod_depositor_comments
;
The following automatic conversions were performed:

'_exptl_absorpt_correction_type' value 'Multi-scan' changed to
'multi-scan' according to
/home/saulius/struct/CIF-dictionaries/cif_core.dic dictionary named
'cif_core.dic' version 2.4.2 from 2011-04-26.

Automatic conversion script
Id: cif_fix_values 1891 2012-01-12 08:04:46Z andrius 
;
_cod_database_code 7053412

loop_
_symmetry_equiv_pos_as_xyz
'x, y, z'
'-x+1/2, -y, z+1/2'
'-x, y+1/2, -z+1/2'
'x+1/2, -y+1/2, -z'
'-x, -y, -z'
'x-1/2, y, -z-1/2'
'x, -y-1/2, z-1/2'
'-x-1/2, y-1/2, z'

loop_
_atom_site_label
_atom_site_type_symbol
_atom_site_fract_x
_atom_site_fract_y
_atom_site_fract_z
_atom_site_U_iso_or_equiv
_atom_site_adp_type
_atom_site_occupancy
_atom_site_symmetry_multiplicity
_atom_site_calc_flag
_atom_site_refinement_flags
_atom_site_disorder_assembly
_atom_site_disorder_group
Ni1 Ni 0.46352(3) 0.11951(2) 0.37680(2) 0.03910(17) Uani 1 1 d . . .
Ni2 Ni 0.46143(4) 0.04078(2) 0.66319(2) 0.04176(17) Uani 1 1 d . . .
Ni3 Ni 0.43924(3) 0.15988(2) 0.54286(2) 0.03822(16) Uani 1 1 d . . .
O3 O 0.55428(17) 0.13732(12) 0.53972(12) 0.0404(7) Uani 1 1 d . . .
O5 O 0.37777(17) 0.00686(13) 0.61060(12) 0.0405(7) Uani 1 1 d . . .
O1 O 0.38124(17) 0.06547(12) 0.41099(11) 0.0386(7) Uani 1 1 d . . .
O6 O 0.54681(18) 0.03900(13) 0.60237(14) 0.0512(8) Uani 1 1 d . . .
H6A H 0.5532 0.0683 0.5801 0.061 Uiso 1 1 d R . .
H6B H 0.5765 0.0090 0.5992 0.061 Uiso 1 1 d R . .
N9 N 0.4656(2) 0.24193(16) 0.56710(16) 0.0452(9) Uani 1 1 d . . .
O2 O 0.55263(17) 0.09100(14) 0.42909(13) 0.0501(8) Uani 1 1 d . . .
H2A H 0.5605 0.1077 0.4613 0.060 Uiso 1 1 d R . .
H2C H 0.5819 0.0625 0.4187 0.060 Uiso 1 1 d R . .
N4 N 0.5040(2) 0.06460(16) 0.26934(17) 0.0409(9) Uani 1 1 d . . .
O4 O 0.4084(2) 0.07796(13) 0.52087(13) 0.0534(9) Uani 1 1 d . . .
H4A H 0.4038 0.0689 0.4856 0.064 Uiso 1 1 d R . .
H4C H 0.4000 0.0523 0.5467 0.064 Uiso 1 1 d R . .
N2 N 0.5359(3) 0.17455(17) 0.32859(17) 0.0488(10) Uani 1 1 d . . .
N7 N 0.4548(2) 0.23275(19) 0.43652(16) 0.0449(9) Uani 1 1 d . . .
N15 N 0.5351(3) 0.07628(17) 0.72582(18) 0.0594(12) Uani 1 1 d . . .
C19 C 0.6133(3) 0.16844(19) 0.56095(18) 0.0413(11) Uani 1 1 d . . .
N1 N 0.3824(3) 0.15500(16) 0.32335(15) 0.0471(10) Uani 1 1 d . . .
N11 N 0.4312(2) 0.12839(16) 0.63171(15) 0.0425(9) Uani 1 1 d . . .
N10 N 0.3253(2) 0.19327(17) 0.54668(16) 0.0458(10) Uani 1 1 d . . .
N12 N 0.3927(3) 0.15862(17) 0.66300(17) 0.0488(10) Uani 1 1 d . . .
N6 N 0.4441(2) 0.18237(17) 0.44769(15) 0.0421(9) Uani 1 1 d . . .
C1 C 0.3053(3) 0.06316(19) 0.39808(18) 0.0395(10) Uani 1 1 d . . .
N3 N 0.4976(2) 0.04838(16) 0.31832(16) 0.0449(9) Uani 1 1 d . . .
N14 N 0.3837(3) 0.04236(18) 0.72894(16) 0.0549(11) Uani 1 1 d . . .
C13 C 0.6155(3) 0.1748(2) 0.3311(2) 0.0605(14) Uani 1 1 d . . .
H13A H 0.6411 0.1522 0.3588 0.073 Uiso 1 1 calc R . .
C6 C 0.2687(3) 0.09736(19) 0.35418(19) 0.0434(11) Uani 1 1 d . . .
C20 C 0.5347(3) 0.2600(2) 0.5816(2) 0.0508(12) Uani 1 1 d . . .
H20A H 0.5383 0.2987 0.5942 0.061 Uiso 1 1 calc R . .
N8 N 0.4657(3) 0.2815(2) 0.4264(2) 0.0769(15) Uani 1 1 d . . .
C14 C 0.6071(3) 0.2271(2) 0.58058(19) 0.0467(12) Uani 1 1 d . . .
C27 C 0.3076(3) -0.01291(19) 0.6261(2) 0.0466(12) Uani 1 1 d . . .
C9 C 0.5000(4) 0.2054(2) 0.2875(2) 0.0581(14) Uani 1 1 d . . .
C7 C 0.3096(3) 0.1403(2) 0.3195(2) 0.0517(13) Uani 1 1 d . . .
H7A H 0.2798 0.1592 0.2914 0.062 Uiso 1 1 calc R . .
N5 N 0.5112(3) 0.0807(2) 0.22328(19) 0.0675(13) Uani 1 1 d . . .
C28 C 0.2591(3) -0.0395(2) 0.5838(3) 0.0613(14) Uani 1 1 d . . .
H28A H 0.2782 -0.0423 0.5463 0.074 Uiso 1 1 calc R . .
C32 C 0.2772(3) -0.0108(2) 0.6822(2) 0.0558(14) Uani 1 1 d . . .
C11 C 0.6226(5) 0.2406(3) 0.2512(3) 0.087(2) Uani 1 1 d . . .
H11A H 0.6518 0.2631 0.2254 0.105 Uiso 1 1 calc R . .
C8 C 0.4110(4) 0.2020(2) 0.2862(3) 0.0757(18) Uani 1 1 d . . .
H8A H 0.3889 0.2392 0.2987 0.091 Uiso 1 1 calc R . .
H8B H 0.3935 0.1949 0.2470 0.091 Uiso 1 1 calc R . .
C35 C 0.5012(5) 0.0856(2) 0.7764(2) 0.0742(18) Uani 1 1 d . . .
C5 C 0.1868(3) 0.0904(2) 0.3451(2) 0.0589(14) Uani 1 1 d . . .
H5A H 0.1628 0.1122 0.3161 0.071 Uiso 1 1 calc R . .
C10 C 0.5423(4) 0.2391(3) 0.2483(3) 0.0784(19) Uani 1 1 d . . .
H10A H 0.5157 0.2605 0.2201 0.094 Uiso 1 1 calc R . .
C33 C 0.3169(4) 0.0169(2) 0.7299(2) 0.0660(17) Uani 1 1 d . . .
H33A H 0.2907 0.0160 0.7651 0.079 Uiso 1 1 calc R . .
C18 C 0.6890(3) 0.1420(2) 0.5631(2) 0.0556(13) Uani 1 1 d . . .
H18A H 0.6947 0.1031 0.5514 0.067 Uiso 1 1 calc R . .
C2 C 0.2561(3) 0.0253(2) 0.4297(2) 0.0548(13) Uani 1 1 d . . .
H2B H 0.2783 0.0024 0.4586 0.066 Uiso 1 1 calc R . .
C17 C 0.7548(3) 0.1724(3) 0.5823(3) 0.0712(17) Uani 1 1 d . . .
H17A H 0.8038 0.1537 0.5837 0.085 Uiso 1 1 calc R . .
C3 C 0.1772(3) 0.0210(3) 0.4194(3) 0.0707(16) Uani 1 1 d . . .
H3B H 0.1468 -0.0045 0.4416 0.085 Uiso 1 1 calc R . .
C21 C 0.3974(3) 0.2818(2) 0.5709(3) 0.0652(16) Uani 1 1 d . . .
H21A H 0.4036 0.3132 0.5431 0.078 Uiso 1 1 calc R . .
H21B H 0.3958 0.2992 0.6090 0.078 Uiso 1 1 calc R . .
C15 C 0.6756(3) 0.2563(3) 0.5985(2) 0.0696(16) Uani 1 1 d . . .
H15A H 0.6714 0.2952 0.6105 0.083 Uiso 1 1 calc R . .
C4 C 0.1409(3) 0.0533(3) 0.3769(3) 0.0679(16) Uani 1 1 d . . .
H4B H 0.0867 0.0500 0.3701 0.081 Uiso 1 1 calc R . .
C34 C 0.4148(5) 0.0713(3) 0.7814(2) 0.086(2) Uani 1 1 d . . .
H34A H 0.4067 0.0456 0.8141 0.104 Uiso 1 1 calc R . .
H34B H 0.3853 0.1073 0.7882 0.104 Uiso 1 1 calc R . .
C24 C 0.1804(4) 0.2486(3) 0.5531(2) 0.0745(18) Uani 1 1 d . . .
H24A H 0.1316 0.2675 0.5546 0.089 Uiso 1 1 calc R . .
C22 C 0.3216(3) 0.2504(2) 0.5598(2) 0.0510(13) Uani 1 1 d . . .
N13 N 0.3560(4) 0.1878(2) 0.6937(2) 0.0883(17) Uani 1 1 d . . .
C29 C 0.1857(4) -0.0611(3) 0.5954(3) 0.087(2) Uani 1 1 d . . .
H29A H 0.1550 -0.0768 0.5659 0.104 Uiso 1 1 calc R . .
C23 C 0.2487(4) 0.2786(3) 0.5634(2) 0.0697(16) Uani 1 1 d . . .
H23A H 0.2466 0.3183 0.5729 0.084 Uiso 1 1 calc R . .
C26 C 0.2581(3) 0.1632(3) 0.5369(2) 0.0592(14) Uani 1 1 d . . .
H26A H 0.2609 0.1235 0.5276 0.071 Uiso 1 1 calc R . .
C12 C 0.6600(4) 0.2081(3) 0.2933(3) 0.0779(19) Uani 1 1 d . . .
H12A H 0.7150 0.2086 0.2962 0.094 Uiso 1 1 calc R . .
C25 C 0.1851(3) 0.1900(3) 0.5404(3) 0.0767(18) Uani 1 1 d . . .
H25A H 0.1391 0.1683 0.5342 0.092 Uiso 1 1 calc R . .
C30 C 0.1566(4) -0.0596(3) 0.6510(4) 0.102(3) Uani 1 1 d . . .
H30A H 0.1071 -0.0753 0.6596 0.122 Uiso 1 1 calc R . .
C31 C 0.2021(4) -0.0346(3) 0.6931(3) 0.091(2) Uani 1 1 d . . .
H31A H 0.1824 -0.0334 0.7305 0.109 Uiso 1 1 calc R . .
C16 C 0.7484(4) 0.2303(3) 0.5993(3) 0.0809(19) Uani 1 1 d . . .
H16A H 0.7929 0.2512 0.6110 0.097 Uiso 1 1 calc R . .
C39 C 0.6117(4) 0.0907(2) 0.7194(3) 0.0750(18) Uani 1 1 d . . .
H39A H 0.6352 0.0847 0.6837 0.090 Uiso 1 1 calc R . .
C38 C 0.6568(5) 0.1136(3) 0.7625(4) 0.102(3) Uani 1 1 d . . .
H38A H 0.7099 0.1226 0.7565 0.122 Uiso 1 1 calc R . .
C36 C 0.5433(7) 0.1092(4) 0.8226(3) 0.120(3) Uani 1 1 d . . .
H36A H 0.5186 0.1155 0.8578 0.144 Uiso 1 1 calc R . .
C37 C 0.6218(7) 0.1230(4) 0.8151(4) 0.134(4) Uani 1 1 d . . .
H37A H 0.6512 0.1386 0.8454 0.161 Uiso 1 1 calc R . .
O1W O 0.4443(7) 0.3976(4) 0.4695(5) 0.044(4) Uani 0.304(9) 1 d P A 1
H1WA H 0.4012 0.4158 0.4760 0.053 Uiso 0.304(9) 1 d PR A 1
H1WB H 0.4601 0.4047 0.4354 0.053 Uiso 0.304(9) 1 d PR A 1
O2W O 0.0050(12) 0.0819(8) 0.5111(8) 0.059(7) Uani 0.196(9) 1 d P A 2
H2WA H 0.0164 0.0677 0.5323 0.071 Uiso 0.196(9) 1 d PR A 2
H2WB H 0.0186 0.0898 0.4767 0.071 Uiso 0.196(9) 1 d PR A 2

loop_
_atom_site_aniso_label
_atom_site_aniso_U_11
_atom_site_aniso_U_22
_atom_site_aniso_U_33
_atom_site_aniso_U_23
_atom_site_aniso_U_13
_atom_site_aniso_U_12
Ni1 0.0443(4) 0.0373(3) 0.0358(3) 0.0011(2) 0.0039(3) 0.0043(3)
Ni2 0.0525(4) 0.0384(3) 0.0344(3) -0.0032(2) 0.0021(3) 0.0054(3)
Ni3 0.0401(3) 0.0318(3) 0.0428(3) -0.0018(2) 0.0040(3) 0.0025(2)
O3 0.0425(18) 0.0338(16) 0.0449(18) -0.0071(13) 0.0039(14) -0.0034(14)
O5 0.0402(18) 0.0435(18) 0.0377(17) 0.0026(14) 0.0072(13) -0.0022(15)
O1 0.0417(19) 0.0387(17) 0.0355(17) 0.0044(13) -0.0012(13) 0.0051(14)
O6 0.057(2) 0.0401(18) 0.056(2) 0.0099(15) 0.0164(16) 0.0098(16)
N9 0.052(3) 0.035(2) 0.049(2) -0.0042(17) 0.0110(19) 0.0034(19)
O2 0.053(2) 0.053(2) 0.0434(18) -0.0150(15) -0.0029(15) 0.0192(16)
N4 0.041(2) 0.046(2) 0.035(2) -0.0036(18) -0.0001(17) 0.0035(18)
O4 0.088(3) 0.0411(18) 0.0310(17) 0.0030(14) -0.0043(16) -0.0151(17)
N2 0.056(3) 0.044(2) 0.047(2) -0.0094(19) 0.013(2) -0.007(2)
N7 0.042(2) 0.045(3) 0.048(2) 0.0002(19) 0.0076(18) 0.003(2)
N15 0.090(4) 0.036(2) 0.052(3) -0.0086(19) -0.019(3) 0.012(2)
C19 0.044(3) 0.042(3) 0.037(3) 0.001(2) 0.004(2) -0.009(2)
N1 0.057(3) 0.045(2) 0.039(2) 0.0087(18) 0.0043(19) 0.008(2)
N11 0.053(2) 0.037(2) 0.038(2) -0.0031(17) 0.0033(18) 0.0073(19)
N10 0.047(2) 0.052(3) 0.039(2) 0.0053(19) 0.0057(18) 0.010(2)
N12 0.066(3) 0.041(2) 0.040(2) -0.004(2) 0.000(2) 0.002(2)
N6 0.048(2) 0.037(2) 0.041(2) -0.0003(17) 0.0090(17) 0.0050(18)
C1 0.044(3) 0.034(2) 0.040(3) -0.008(2) -0.002(2) 0.005(2)
N3 0.059(3) 0.037(2) 0.038(2) -0.0027(18) 0.0037(19) 0.0074(18)
N14 0.081(3) 0.046(2) 0.038(2) 0.0015(19) 0.015(2) 0.016(2)
C13 0.070(4) 0.059(3) 0.052(3) -0.011(3) 0.010(3) -0.012(3)
C6 0.051(3) 0.039(3) 0.040(3) -0.004(2) -0.008(2) 0.007(2)
C20 0.065(4) 0.034(3) 0.053(3) -0.008(2) 0.011(3) -0.002(3)
N8 0.102(4) 0.044(3) 0.085(4) 0.012(2) 0.017(3) -0.003(3)
C14 0.052(3) 0.045(3) 0.043(3) -0.008(2) 0.003(2) -0.010(2)
C27 0.044(3) 0.033(3) 0.062(3) 0.010(2) 0.009(2) 0.007(2)
C9 0.084(4) 0.040(3) 0.050(3) 0.003(2) 0.021(3) 0.000(3)
C7 0.057(4) 0.052(3) 0.046(3) 0.006(2) -0.011(2) 0.016(3)
N5 0.081(3) 0.083(3) 0.039(3) 0.008(2) 0.005(2) 0.004(3)
C28 0.050(3) 0.055(3) 0.079(4) 0.008(3) 0.004(3) -0.004(3)
C32 0.059(3) 0.042(3) 0.066(4) 0.005(3) 0.027(3) 0.007(3)
C11 0.117(6) 0.068(4) 0.076(5) -0.007(4) 0.051(4) -0.028(4)
C8 0.081(4) 0.066(4) 0.081(4) 0.037(3) 0.013(3) 0.013(3)
C35 0.134(6) 0.043(3) 0.045(4) -0.009(3) -0.017(4) 0.018(4)
C5 0.057(3) 0.061(3) 0.059(3) -0.005(3) -0.024(3) 0.007(3)
C10 0.111(6) 0.061(4) 0.063(4) 0.016(3) 0.030(4) -0.008(4)
C33 0.088(5) 0.051(3) 0.059(4) 0.011(3) 0.042(3) 0.021(3)
C18 0.045(3) 0.052(3) 0.070(4) -0.005(3) 0.002(3) -0.005(3)
C2 0.051(3) 0.051(3) 0.063(3) 0.011(3) -0.004(3) -0.003(3)
C17 0.046(3) 0.083(5) 0.085(4) -0.009(3) -0.004(3) -0.005(3)
C3 0.063(4) 0.074(4) 0.076(4) 0.014(3) 0.000(3) -0.015(3)
C21 0.070(4) 0.042(3) 0.083(4) -0.005(3) 0.019(3) 0.014(3)
C15 0.070(4) 0.067(4) 0.073(4) -0.023(3) -0.002(3) -0.020(3)
C4 0.046(3) 0.076(4) 0.082(4) -0.011(3) -0.004(3) -0.015(3)
C34 0.151(7) 0.072(4) 0.036(3) -0.008(3) 0.016(4) 0.021(4)
C24 0.059(4) 0.101(5) 0.063(4) -0.004(3) 0.006(3) 0.032(4)
C22 0.052(3) 0.057(3) 0.044(3) 0.005(2) 0.009(2) 0.013(3)
N13 0.127(5) 0.075(3) 0.063(3) -0.018(3) 0.020(3) 0.033(3)
C29 0.056(4) 0.085(5) 0.119(6) 0.002(4) 0.002(4) -0.020(3)
C23 0.067(4) 0.072(4) 0.070(4) 0.001(3) 0.014(3) 0.027(3)
C26 0.051(3) 0.075(4) 0.052(3) -0.001(3) -0.002(3) 0.001(3)
C12 0.079(4) 0.080(4) 0.075(4) -0.021(4) 0.033(4) -0.025(4)
C25 0.044(3) 0.117(6) 0.069(4) -0.002(4) -0.003(3) 0.005(4)
C30 0.064(5) 0.078(5) 0.162(8) -0.002(5) 0.041(5) -0.014(4)
C31 0.085(5) 0.069(4) 0.118(6) -0.001(4) 0.055(5) -0.003(4)
C16 0.051(4) 0.095(5) 0.097(5) -0.032(4) -0.010(3) -0.023(4)
C39 0.084(5) 0.054(4) 0.087(4) -0.011(3) -0.030(4) 0.008(3)
C38 0.108(6) 0.064(4) 0.133(7) -0.027(4) -0.064(5) 0.010(4)
C36 0.202(10) 0.097(6) 0.062(5) -0.027(4) -0.043(6) 0.023(7)
C37 0.194(11) 0.105(7) 0.103(7) -0.036(5) -0.080(8) 0.013(7)
O1W 0.049(8) 0.023(5) 0.060(7) -0.013(5) 0.004(6) 0.015(5)
O2W 0.050(15) 0.062(12) 0.067(12) -0.028(10) 0.005(10) -0.031(11)

loop_
_atom_type_symbol
_atom_type_description
_atom_type_scat_dispersion_real
_atom_type_scat_dispersion_imag
_atom_type_scat_source
C C 0.0033 0.0016 'International Tables Vol C Tables 4.2.6.8 and 6.1.1.4'
H H 0.0000 0.0000 'International Tables Vol C Tables 4.2.6.8 and 6.1.1.4'
N N 0.0061 0.0033 'International Tables Vol C Tables 4.2.6.8 and 6.1.1.4'
O O 0.0106 0.0060 'International Tables Vol C Tables 4.2.6.8 and 6.1.1.4'
Ni Ni 0.3393 1.1124 'International Tables Vol C Tables 4.2.6.8 and 6.1.1.4'

loop_
_geom_angle_atom_site_label_1
_geom_angle_atom_site_label_2
_geom_angle_atom_site_label_3
_geom_angle
_geom_angle_site_symmetry_1
_geom_angle_site_symmetry_3
N1 Ni1 O1 91.15(14) . .
N1 Ni1 O2 174.09(15) . .
O1 Ni1 O2 94.50(12) . .
N1 Ni1 N2 79.92(17) . .
O1 Ni1 N2 169.86(14) . .
O2 Ni1 N2 94.59(16) . .
N1 Ni1 N3 95.22(15) . .
O1 Ni1 N3 88.57(13) . .
O2 Ni1 N3 86.67(13) . .
N2 Ni1 N3 87.47(15) . .
N1 Ni1 N6 95.76(14) . .
O1 Ni1 N6 89.90(13) . .
O2 Ni1 N6 82.53(13) . .
N2 Ni1 N6 95.74(14) . .
N3 Ni1 N6 168.95(14) . .
N14 Ni2 O6 175.08(16) . .
N14 Ni2 O5 90.68(16) . .
O6 Ni2 O5 93.82(13) . .
N14 Ni2 N15 81.4(2) . .
O6 Ni2 N15 94.13(18) . .
O5 Ni2 N15 172.04(17) . .
N14 Ni2 N11 94.95(15) . .
O6 Ni2 N11 87.14(13) . .
O5 Ni2 N11 88.99(13) . .
N15 Ni2 N11 91.15(15) . .
N14 Ni2 N3 94.19(15) . 5_656
O6 Ni2 N3 83.89(13) . 5_656
O5 Ni2 N3 89.18(13) . 5_656
N15 Ni2 N3 91.92(15) . 5_656
N11 Ni2 N3 170.70(14) . 5_656
N9 Ni3 O4 177.37(15) . .
N9 Ni3 O3 91.95(14) . .
O4 Ni3 O3 90.21(13) . .
N9 Ni3 N10 81.47(16) . .
O4 Ni3 N10 96.40(15) . .
O3 Ni3 N10 173.25(14) . .
N9 Ni3 N11 93.04(14) . .
O4 Ni3 N11 85.43(13) . .
O3 Ni3 N11 90.60(13) . .
N10 Ni3 N11 91.26(14) . .
N9 Ni3 N6 93.24(15) . .
O4 Ni3 N6 88.29(13) . .
O3 Ni3 N6 89.27(13) . .
N10 Ni3 N6 89.58(14) . .
N11 Ni3 N6 173.72(14) . .
C19 O3 Ni3 125.4(3) . .
C27 O5 Ni2 126.4(3) . .
C1 O1 Ni1 127.1(3) . .
Ni2 O6 H6A 120.2 . .
Ni2 O6 H6B 119.9 . .
H6A O6 H6B 120.0 . .
C20 N9 C21 120.0(4) . .
C20 N9 Ni3 125.1(3) . .
C21 N9 Ni3 114.8(3) . .
Ni1 O2 H2A 120.0 . .
Ni1 O2 H2C 120.0 . .
H2A O2 H2C 120.0 . .
N5 N4 N3 178.7(5) . .
Ni3 O4 H4A 119.8 . .
Ni3 O4 H4C 120.2 . .
H4A O4 H4C 120.0 . .
C9 N2 C13 118.9(4) . .
C9 N2 Ni1 115.9(4) . .
C13 N2 Ni1 124.5(4) . .
N8 N7 N6 179.1(6) . .
C35 N15 C39 118.4(5) . .
C35 N15 Ni2 115.2(5) . .
C39 N15 Ni2 126.4(4) . .
O3 C19 C18 117.9(4) . .
O3 C19 C14 124.9(4) . .
C18 C19 C14 117.2(4) . .
C7 N1 C8 118.0(4) . .
C7 N1 Ni1 126.2(3) . .
C8 N1 Ni1 115.8(4) . .
N12 N11 Ni2 116.7(3) . .
N12 N11 Ni3 114.9(3) . .
Ni2 N11 Ni3 126.88(17) . .
C22 N10 C26 119.6(4) . .
C22 N10 Ni3 114.2(3) . .
C26 N10 Ni3 126.2(3) . .
N13 N12 N11 179.3(6) . .
N7 N6 Ni1 116.0(3) . .
N7 N6 Ni3 115.8(3) . .
Ni1 N6 Ni3 125.94(17) . .
O1 C1 C2 118.7(4) . .
O1 C1 C6 124.3(4) . .
C2 C1 C6 117.0(4) . .
N4 N3 Ni2 116.3(3) . 5_656
N4 N3 Ni1 112.7(3) . .
Ni2 N3 Ni1 130.27(18) 5_656 .
C33 N14 C34 120.2(5) . .
C33 N14 Ni2 125.7(4) . .
C34 N14 Ni2 113.7(4) . .
N2 C13 C12 121.2(6) . .
N2 C13 H13A 119.4 . .
C12 C13 H13A 119.4 . .
C5 C6 C1 118.1(4) . .
C5 C6 C7 117.5(4) . .
C1 C6 C7 124.3(4) . .
N9 C20 C14 127.2(4) . .
N9 C20 H20A 116.4 . .
C14 C20 H20A 116.4 . .
C15 C14 C19 118.9(5) . .
C15 C14 C20 117.0(5) . .
C19 C14 C20 124.1(4) . .
O5 C27 C32 124.8(5) . .
O5 C27 C28 118.4(4) . .
C32 C27 C28 116.7(5) . .
N2 C9 C10 121.9(6) . .
N2 C9 C8 116.2(4) . .
C10 C9 C8 121.8(6) . .
N1 C7 C6 126.8(4) . .
N1 C7 H7A 116.6 . .
C6 C7 H7A 116.6 . .
C29 C28 C27 122.9(6) . .
C29 C28 H28A 118.6 . .
C27 C28 H28A 118.6 . .
C31 C32 C27 119.1(6) . .
C31 C32 C33 116.7(6) . .
C27 C32 C33 124.2(5) . .
C10 C11 C12 118.7(6) . .
C10 C11 H11A 120.6 . .
C12 C11 H11A 120.6 . .
N1 C8 C9 110.9(4) . .
N1 C8 H8A 109.5 . .
C9 C8 H8A 109.5 . .
N1 C8 H8B 109.5 . .
C9 C8 H8B 109.5 . .
H8A C8 H8B 108.0 . .
N15 C35 C36 121.6(8) . .
N15 C35 C34 117.1(5) . .
C36 C35 C34 121.3(7) . .
C4 C5 C6 123.1(5) . .
C4 C5 H5A 118.4 . .
C6 C5 H5A 118.4 . .
C11 C10 C9 119.5(6) . .
C11 C10 H10A 120.2 . .
C9 C10 H10A 120.2 . .
N14 C33 C32 126.8(5) . .
N14 C33 H33A 116.6 . .
C32 C33 H33A 116.6 . .
C17 C18 C19 121.6(5) . .
C17 C18 H18A 119.2 . .
C19 C18 H18A 119.2 . .
C3 C2 C1 122.2(5) . .
C3 C2 H2B 118.9 . .
C1 C2 H2B 118.9 . .
C16 C17 C18 120.6(5) . .
C16 C17 H17A 119.7 . .
C18 C17 H17A 119.7 . .
C2 C3 C4 121.7(5) . .
C2 C3 H3B 119.1 . .
C4 C3 H3B 119.1 . .
N9 C21 C22 111.6(4) . .
N9 C21 H21A 109.3 . .
C22 C21 H21A 109.3 . .
N9 C21 H21B 109.3 . .
C22 C21 H21B 109.3 . .
H21A C21 H21B 108.0 . .
C16 C15 C14 123.0(5) . .
C16 C15 H15A 118.5 . .
C14 C15 H15A 118.5 . .
C5 C4 C3 117.9(5) . .
C5 C4 H4B 121.1 . .
C3 C4 H4B 121.1 . .
N14 C34 C35 112.1(5) . .
N14 C34 H34A 109.2 . .
C35 C34 H34A 109.2 . .
N14 C34 H34B 109.2 . .
C35 C34 H34B 109.2 . .
H34A C34 H34B 107.9 . .
C23 C24 C25 118.6(5) . .
C23 C24 H24A 120.7 . .
C25 C24 H24A 120.7 . .
N10 C22 C23 120.3(5) . .
N10 C22 C21 117.8(4) . .
C23 C22 C21 121.9(5) . .
C28 C29 C30 120.0(7) . .
C28 C29 H29A 120.0 . .
C30 C29 H29A 120.0 . .
C24 C23 C22 120.4(6) . .
C24 C23 H23A 119.8 . .
C22 C23 H23A 119.8 . .
N10 C26 C25 121.4(6) . .
N10 C26 H26A 119.3 . .
C25 C26 H26A 119.3 . .
C11 C12 C13 119.7(6) . .
C11 C12 H12A 120.1 . .
C13 C12 H12A 120.1 . .
C24 C25 C26 119.7(6) . .
C24 C25 H25A 120.1 . .
C26 C25 H25A 120.1 . .
C31 C30 C29 118.8(6) . .
C31 C30 H30A 120.6 . .
C29 C30 H30A 120.6 . .
C30 C31 C32 122.5(7) . .
C30 C31 H31A 118.7 . .
C32 C31 H31A 118.7 . .
C15 C16 C17 118.7(5) . .
C15 C16 H16A 120.6 . .
C17 C16 H16A 120.6 . .
N15 C39 C38 123.4(7) . .
N15 C39 H39A 118.3 . .
C38 C39 H39A 118.3 . .
C39 C38 C37 118.4(8) . .
C39 C38 H38A 120.8 . .
C37 C38 H38A 120.8 . .
C37 C36 C35 118.8(9) . .
C37 C36 H36A 120.6 . .
C35 C36 H36A 120.6 . .
C36 C37 C38 119.4(8) . .
C36 C37 H37A 120.3 . .
C38 C37 H37A 120.3 . .
H1WA O1W H1WB 109.9 . .
H2WA O2W H2WB 140.7 . .

loop_
_geom_bond_atom_site_label_1
_geom_bond_atom_site_label_2
_geom_bond_distance
_geom_bond_site_symmetry_2
Ni1 N1 2.016(4) .
Ni1 O1 2.016(3) .
Ni1 O2 2.038(3) .
Ni1 N2 2.077(4) .
Ni1 N3 2.189(4) .
Ni1 N6 2.206(4) .
Ni2 N14 2.013(4) .
Ni2 O6 2.018(3) .
Ni2 O5 2.019(3) .
Ni2 N15 2.077(4) .
Ni2 N11 2.182(4) .
Ni2 N3 2.184(4) 5_656
Ni3 N9 1.998(4) .
Ni3 O4 2.000(3) .
Ni3 O3 2.008(3) .
Ni3 N10 2.068(4) .
Ni3 N11 2.190(4) .
Ni3 N6 2.272(4) .
O3 C19 1.317(5) .
O5 C27 1.316(5) .
O1 C1 1.316(5) .
O6 H6A 0.8501 .
O6 H6B 0.8501 .
N9 C20 1.281(6) .
N9 C21 1.466(6) .
O2 H2A 0.8501 .
O2 H2C 0.8497 .
N4 N5 1.138(5) .
N4 N3 1.202(5) .
O4 H4A 0.8500 .
O4 H4C 0.8499 .
N2 C9 1.331(6) .
N2 C13 1.342(6) .
N7 N8 1.149(6) .
N7 N6 1.188(5) .
N15 C35 1.324(7) .
N15 C39 1.340(7) .
C19 C18 1.412(7) .
C19 C14 1.414(6) .
N1 C7 1.276(6) .
N1 C8 1.456(6) .
N11 N12 1.192(5) .
N10 C22 1.335(6) .
N10 C26 1.342(6) .
N12 N13 1.155(6) .
C1 C2 1.403(6) .
C1 C6 1.423(6) .
N3 Ni2 2.184(4) 5_656
N14 C33 1.267(7) .
N14 C34 1.481(7) .
C13 C12 1.383(7) .
C13 H13A 0.9300 .
C6 C5 1.406(7) .
C6 C7 1.441(7) .
C20 C14 1.431(7) .
C20 H20A 0.9300 .
C14 C15 1.396(7) .
C27 C32 1.402(7) .
C27 C28 1.415(7) .
C9 C10 1.388(7) .
C9 C8 1.503(8) .
C7 H7A 0.9300 .
C28 C29 1.358(7) .
C28 H28A 0.9300 .
C32 C31 1.401(8) .
C32 C33 1.440(8) .
C11 C10 1.356(9) .
C11 C12 1.378(9) .
C11 H11A 0.9300 .
C8 H8A 0.9700 .
C8 H8B 0.9700 .
C35 C36 1.396(9) .
C35 C34 1.497(9) .
C5 C4 1.362(7) .
C5 H5A 0.9300 .
C10 H10A 0.9300 .
C33 H33A 0.9300 .
C18 C17 1.381(7) .
C18 H18A 0.9300 .
C2 C3 1.355(7) .
C2 H2B 0.9300 .
C17 C16 1.378(8) .
C17 H17A 0.9300 .
C3 C4 1.374(8) .
C3 H3B 0.9300 .
C21 C22 1.487(7) .
C21 H21A 0.9700 .
C21 H21B 0.9700 .
C15 C16 1.361(8) .
C15 H15A 0.9300 .
C4 H4B 0.9300 .
C34 H34A 0.9700 .
C34 H34B 0.9700 .
C24 C23 1.359(8) .
C24 C25 1.367(8) .
C24 H24A 0.9300 .
C22 C23 1.389(7) .
C29 C30 1.383(10) .
C29 H29A 0.9300 .
C23 H23A 0.9300 .
C26 C25 1.374(7) .
C26 H26A 0.9300 .
C12 H12A 0.9300 .
C25 H25A 0.9300 .
C30 C31 1.366(10) .
C30 H30A 0.9300 .
C31 H31A 0.9300 .
C16 H16A 0.9300 .
C39 C38 1.361(8) .
C39 H39A 0.9300 .
C38 C37 1.374(12) .
C38 H38A 0.9300 .
C36 C37 1.371(12) .
C36 H36A 0.9300 .
C37 H37A 0.9300 .
O1W H1WA 0.8500 .
O1W H1WB 0.8500 .
O2W H2WA 0.6213 .
O2W H2WB 0.8500 .

loop_
_geom_hbond_atom_site_label_D
_geom_hbond_atom_site_label_H
_geom_hbond_atom_site_label_A
_geom_hbond_distance_DH
_geom_hbond_distance_HA
_geom_hbond_distance_DA
_geom_hbond_angle_DHA
_geom_hbond_site_symmetry_A
O6 H6A O3 0.85 1.83 2.671(4) 170.2 .
O2 H2A O3 0.85 1.95 2.779(4) 166.3 .
O4 H4A O1 0.85 1.78 2.610(4) 166.5 .
O4 H4C O5 0.85 1.85 2.689(4) 170.6 .
O6 H6B O1 0.85 1.85 2.685(4) 166.4 5_656
O2 H2C O5 0.85 1.85 2.679(4) 165.9 5_656

loop_
_geom_torsion_atom_site_label_1
_geom_torsion_atom_site_label_2
_geom_torsion_atom_site_label_3
_geom_torsion_atom_site_label_4
_geom_torsion
_geom_torsion_site_symmetry_1
_geom_torsion_site_symmetry_4
N9 Ni3 O3 C19 12.7(3) . .
O4 Ni3 O3 C19 -165.8(3) . .
N11 Ni3 O3 C19 -80.3(3) . .
N6 Ni3 O3 C19 106.0(3) . .
N14 Ni2 O5 C27 -9.7(3) . .
O6 Ni2 O5 C27 168.3(3) . .
N11 Ni2 O5 C27 -104.7(3) . .
N3 Ni2 O5 C27 84.4(3) 5_656 .
N1 Ni1 O1 C1 -2.0(3) . .
O2 Ni1 O1 C1 176.3(3) . .
N2 Ni1 O1 C1 -30.1(9) . .
N3 Ni1 O1 C1 -97.2(3) . .
N6 Ni1 O1 C1 93.8(3) . .
O3 Ni3 N9 C20 -9.0(4) . .
N10 Ni3 N9 C20 172.5(4) . .
N11 Ni3 N9 C20 81.7(4) . .
N6 Ni3 N9 C20 -98.4(4) . .
O3 Ni3 N9 C21 174.6(3) . .
N10 Ni3 N9 C21 -3.9(3) . .
N11 Ni3 N9 C21 -94.7(3) . .
N6 Ni3 N9 C21 85.2(3) . .
N1 Ni1 N2 C9 -0.5(3) . .
O1 Ni1 N2 C9 28.2(10) . .
O2 Ni1 N2 C9 -178.3(3) . .
N3 Ni1 N2 C9 95.3(3) . .
N6 Ni1 N2 C9 -95.3(3) . .
N1 Ni1 N2 C13 -171.2(4) . .
O1 Ni1 N2 C13 -142.6(7) . .
O2 Ni1 N2 C13 11.0(4) . .
N3 Ni1 N2 C13 -75.5(4) . .
N6 Ni1 N2 C13 93.9(4) . .
N14 Ni2 N15 C35 -2.2(4) . .
O6 Ni2 N15 C35 179.9(4) . .
N11 Ni2 N15 C35 92.7(4) . .
N3 Ni2 N15 C35 -96.1(4) 5_656 .
N14 Ni2 N15 C39 178.5(4) . .
O6 Ni2 N15 C39 0.6(4) . .
N11 Ni2 N15 C39 -86.6(4) . .
N3 Ni2 N15 C39 84.6(4) 5_656 .
Ni3 O3 C19 C18 170.2(3) . .
Ni3 O3 C19 C14 -11.4(6) . .
O1 Ni1 N1 C7 -1.4(4) . .
N2 Ni1 N1 C7 173.7(4) . .
N3 Ni1 N1 C7 87.2(4) . .
N6 Ni1 N1 C7 -91.4(4) . .
O1 Ni1 N1 C8 178.3(4) . .
N2 Ni1 N1 C8 -6.5(4) . .
N3 Ni1 N1 C8 -93.0(4) . .
N6 Ni1 N1 C8 88.3(4) . .
N14 Ni2 N11 N12 13.5(4) . .
O6 Ni2 N11 N12 -162.1(4) . .
O5 Ni2 N11 N12 104.1(4) . .
N15 Ni2 N11 N12 -68.0(4) . .
N14 Ni2 N11 Ni3 -151.2(2) . .
O6 Ni2 N11 Ni3 33.2(2) . .
O5 Ni2 N11 Ni3 -60.6(2) . .
N15 Ni2 N11 Ni3 127.3(2) . .
N9 Ni3 N11 N12 47.6(4) . .
O4 Ni3 N11 N12 -130.3(4) . .
O3 Ni3 N11 N12 139.6(3) . .
N10 Ni3 N11 N12 -34.0(4) . .
N9 Ni3 N11 Ni2 -147.5(2) . .
O4 Ni3 N11 Ni2 34.7(2) . .
O3 Ni3 N11 Ni2 -55.5(2) . .
N10 Ni3 N11 Ni2 131.0(2) . .
N9 Ni3 N10 C22 2.8(3) . .
O4 Ni3 N10 C22 -178.7(3) . .
N11 Ni3 N10 C22 95.7(3) . .
N6 Ni3 N10 C22 -90.5(3) . .
N9 Ni3 N10 C26 -177.8(4) . .
O4 Ni3 N10 C26 0.6(4) . .
N11 Ni3 N10 C26 -84.9(4) . .
N6 Ni3 N10 C26 88.9(4) . .
N1 Ni1 N6 N7 -58.9(4) . .
O1 Ni1 N6 N7 -150.0(3) . .
O2 Ni1 N6 N7 115.4(3) . .
N2 Ni1 N6 N7 21.5(4) . .
N3 Ni1 N6 N7 127.9(7) . .
N1 Ni1 N6 Ni3 138.9(2) . .
O1 Ni1 N6 Ni3 47.7(2) . .
O2 Ni1 N6 Ni3 -46.8(2) . .
N2 Ni1 N6 Ni3 -140.7(2) . .
N3 Ni1 N6 Ni3 -34.3(9) . .
N9 Ni3 N6 N7 -4.3(3) . .
O4 Ni3 N6 N7 173.6(3) . .
O3 Ni3 N6 N7 -96.2(3) . .
N10 Ni3 N6 N7 77.1(3) . .
N9 Ni3 N6 Ni1 158.0(2) . .
O4 Ni3 N6 Ni1 -24.2(2) . .
O3 Ni3 N6 Ni1 66.0(2) . .
N10 Ni3 N6 Ni1 -120.6(2) . .
Ni1 O1 C1 C2 -175.4(3) . .
Ni1 O1 C1 C6 3.8(6) . .
N1 Ni1 N3 N4 42.2(4) . .
O1 Ni1 N3 N4 133.2(3) . .
O2 Ni1 N3 N4 -132.2(3) . .
N2 Ni1 N3 N4 -37.4(3) . .
N6 Ni1 N3 N4 -144.6(7) . .
N1 Ni1 N3 Ni2 -148.6(3) . 5_656
O1 Ni1 N3 Ni2 -57.6(2) . 5_656
O2 Ni1 N3 Ni2 37.0(2) . 5_656
N2 Ni1 N3 Ni2 131.8(3) . 5_656
N6 Ni1 N3 Ni2 24.6(9) . 5_656
O5 Ni2 N14 C33 12.7(4) . .
N15 Ni2 N14 C33 -167.8(5) . .
N11 Ni2 N14 C33 101.7(4) . .
N3 Ni2 N14 C33 -76.5(4) 5_656 .
O5 Ni2 N14 C34 -173.9(4) . .
N15 Ni2 N14 C34 5.6(4) . .
N11 Ni2 N14 C34 -84.8(4) . .
N3 Ni2 N14 C34 96.9(4) 5_656 .
C9 N2 C13 C12 2.4(7) . .
Ni1 N2 C13 C12 172.9(4) . .
O1 C1 C6 C5 -179.9(4) . .
C2 C1 C6 C5 -0.7(6) . .
O1 C1 C6 C7 -2.1(7) . .
C2 C1 C6 C7 177.1(4) . .
C21 N9 C20 C14 179.9(5) . .
Ni3 N9 C20 C14 3.7(7) . .
O3 C19 C14 C15 -175.7(4) . .
C18 C19 C14 C15 2.7(7) . .
O3 C19 C14 C20 2.1(7) . .
C18 C19 C14 C20 -179.5(4) . .
N9 C20 C14 C15 -180.0(5) . .
N9 C20 C14 C19 2.2(8) . .
Ni2 O5 C27 C32 3.7(6) . .
Ni2 O5 C27 C28 -175.0(3) . .
C13 N2 C9 C10 -1.8(7) . .
Ni1 N2 C9 C10 -173.1(4) . .
C13 N2 C9 C8 178.5(5) . .
Ni1 N2 C9 C8 7.2(6) . .
C8 N1 C7 C6 -176.5(5) . .
Ni1 N1 C7 C6 3.3(7) . .
C5 C6 C7 N1 176.1(5) . .
C1 C6 C7 N1 -1.7(8) . .
O5 C27 C28 C29 -179.8(5) . .
C32 C27 C28 C29 1.4(8) . .
O5 C27 C32 C31 -178.6(5) . .
C28 C27 C32 C31 0.2(7) . .
O5 C27 C32 C33 4.1(8) . .
C28 C27 C32 C33 -177.2(5) . .
C7 N1 C8 C9 -168.6(5) . .
Ni1 N1 C8 C9 11.6(6) . .
N2 C9 C8 N1 -12.1(7) . .
C10 C9 C8 N1 168.2(5) . .
C39 N15 C35 C36 -0.7(8) . .
Ni2 N15 C35 C36 179.9(5) . .
C39 N15 C35 C34 177.6(5) . .
Ni2 N15 C35 C34 -1.8(6) . .
C1 C6 C5 C4 1.1(7) . .
C7 C6 C5 C4 -176.9(5) . .
C12 C11 C10 C9 0.3(9) . .
N2 C9 C10 C11 0.5(9) . .
C8 C9 C10 C11 -179.8(6) . .
C34 N14 C33 C32 177.0(5) . .
Ni2 N14 C33 C32 -10.0(8) . .
C31 C32 C33 N14 -178.1(5) . .
C27 C32 C33 N14 -0.7(8) . .
O3 C19 C18 C17 176.9(5) . .
C14 C19 C18 C17 -1.6(7) . .
O1 C1 C2 C3 179.2(5) . .
C6 C1 C2 C3 0.0(7) . .
C19 C18 C17 C16 -0.8(9) . .
C1 C2 C3 C4 0.5(9) . .
C20 N9 C21 C22 -172.4(4) . .
Ni3 N9 C21 C22 4.2(5) . .
C19 C14 C15 C16 -1.6(9) . .
C20 C14 C15 C16 -179.5(6) . .
C6 C5 C4 C3 -0.6(8) . .
C2 C3 C4 C5 -0.2(9) . .
C33 N14 C34 C35 165.9(5) . .
Ni2 N14 C34 C35 -7.9(6) . .
N15 C35 C34 N14 6.3(7) . .
C36 C35 C34 N14 -175.3(6) . .
C26 N10 C22 C23 0.1(7) . .
Ni3 N10 C22 C23 179.5(4) . .
C26 N10 C22 C21 179.3(4) . .
Ni3 N10 C22 C21 -1.3(6) . .
N9 C21 C22 N10 -1.9(7) . .
N9 C21 C22 C23 177.3(5) . .
C27 C28 C29 C30 -2.5(10) . .
C25 C24 C23 C22 1.4(9) . .
N10 C22 C23 C24 -0.6(8) . .
C21 C22 C23 C24 -179.8(5) . .
C22 N10 C26 C25 -0.4(7) . .
Ni3 N10 C26 C25 -179.7(4) . .
C10 C11 C12 C13 0.2(9) . .
N2 C13 C12 C11 -1.6(8) . .
C23 C24 C25 C26 -1.6(9) . .
N10 C26 C25 C24 1.2(8) . .
C28 C29 C30 C31 1.9(11) . .
C29 C30 C31 C32 -0.4(11) . .
C27 C32 C31 C30 -0.6(9) . .
C33 C32 C31 C30 176.9(6) . .
C14 C15 C16 C17 -0.8(10) . .
C18 C17 C16 C15 2.0(10) . .
C35 N15 C39 C38 1.1(8) . .
Ni2 N15 C39 C38 -179.7(4) . .
N15 C39 C38 C37 -0.7(10) . .
N15 C35 C36 C37 0.1(11) . .
C34 C35 C36 C37 -178.2(8) . .
C35 C36 C37 C38 0.3(14) . .
C39 C38 C37 C36 0.0(13) . .
